data_4068931
loop_
_publ_author_name
'Jana, Anukul'
'Sarish, Sankaranarayana Pillai'
'Roesky, Herbert W.'
'Schulzke, Carola'
'D\"oring, Alexander'
'John, Michael'

_publ_section_title
;
 Facile Access of Well-Defined Stable Divalent Lead Compounds with Small
 Organic Substituents
;
_journal_issue 8
_journal_name_full Organometallics
_journal_page_first 2563
_journal_paper_doi 10.1021/om801167c
_journal_volume 28
_journal_year 2009
_chemical_formula_sum 'C35 H46 N2 Pb'
_chemical_formula_weight 701.93
_chemical_name_systematic
; 
 ? 
;
_space_group_IT_number 14
_symmetry_cell_setting monoclinic
_symmetry_space_group_name_Hall '-P 2yn'
_symmetry_space_group_name_H-M 'P 1 21/n 1'
_atom_sites_solution_hydrogens geom
_atom_sites_solution_primary direct
_atom_sites_solution_secondary difmap
_audit_creation_method SHELXL-97
_cell_angle_alpha 90.00
_cell_angle_beta 99.34(3)
_cell_angle_gamma 90.00
_cell_formula_units_Z 8
_cell_length_a 10.146(2)
_cell_length_b 31.930(6)
_cell_length_c 19.622(4)
_cell_measurement_reflns_used 53000
_cell_measurement_temperature 133(2)
_cell_measurement_theta_max 51.7
_cell_measurement_theta_min 2.5
_cell_volume 6273(2)
_computing_structure_refinement 'SHELXL-97 (Sheldrick, 1997)'
_computing_structure_solution 'SHELXS-97 (Sheldrick, 1990)'
_diffrn_ambient_temperature 133(2)
_diffrn_measured_fraction_theta_full 0.995
_diffrn_measured_fraction_theta_max 0.995
_diffrn_measurement_device_type IPDSII
_diffrn_radiation_monochromator graphite
_diffrn_radiation_source 'fine-focus sealed tube'
_diffrn_radiation_type MoK\a
_diffrn_radiation_wavelength 0.71073
_diffrn_reflns_av_R_equivalents 0.0709
_diffrn_reflns_av_sigmaI/netI 0.0505
_diffrn_reflns_limit_h_max 12
_diffrn_reflns_limit_h_min -11
_diffrn_reflns_limit_k_max 39
_diffrn_reflns_limit_k_min -37
_diffrn_reflns_limit_l_max 24
_diffrn_reflns_limit_l_min -24
_diffrn_reflns_number 52523
_diffrn_reflns_theta_full 25.86
_diffrn_reflns_theta_max 25.86
_diffrn_reflns_theta_min 1.23
_exptl_absorpt_coefficient_mu 5.404
_exptl_absorpt_correction_T_max 0.6767
_exptl_absorpt_correction_T_min 0.3161
_exptl_absorpt_correction_type numerical
_exptl_absorpt_process_details 'face indexed'
_exptl_crystal_colour yellow
_exptl_crystal_density_diffrn 1.487
_exptl_crystal_density_method 'not measured'
_exptl_crystal_description stick
_exptl_crystal_F_000 2816
_exptl_crystal_size_max 0.41
_exptl_crystal_size_mid 0.10
_exptl_crystal_size_min 0.08
_refine_diff_density_max 2.109
_refine_diff_density_min -1.458
_refine_diff_density_rms 0.139
_refine_ls_extinction_method none
_refine_ls_goodness_of_fit_ref 0.970
_refine_ls_hydrogen_treatment constr
_refine_ls_matrix_type full
_refine_ls_number_parameters 710
_refine_ls_number_reflns 12096
_refine_ls_number_restraints 0
_refine_ls_restrained_S_all 0.970
_refine_ls_R_factor_all 0.0508
_refine_ls_R_factor_gt 0.0344
_refine_ls_shift/su_max 0.014
_refine_ls_shift/su_mean 0.000
_refine_ls_structure_factor_coef Fsqd
_refine_ls_weighting_details 'calc w=1/[\s^2^(Fo^2^)+(0.0422P)^2^+0.0000P] where P=(Fo^2^+2Fc^2^)/3'
_refine_ls_weighting_scheme calc
_refine_ls_wR_factor_gt 0.0717
_refine_ls_wR_factor_ref 0.0759
_reflns_number_gt 9677
_reflns_number_total 12096
_reflns_threshold_expression >2sigma(I)
_cod_data_source_file om801167c_si_001.cif
_cod_data_source_block ja13
_cod_original_sg_symbol_H-M P21/n
_cod_database_code 4068931

loop_
_symmetry_equiv_pos_as_xyz
'x, y, z'
'-x+1/2, y+1/2, -z+1/2'
'-x, -y, -z'
'x-1/2, -y-1/2, z-1/2'

loop_
_atom_site_label
_atom_site_type_symbol
_atom_site_fract_x
_atom_site_fract_y
_atom_site_fract_z
_atom_site_U_iso_or_equiv
_atom_site_adp_type
_atom_site_occupancy
_atom_site_symmetry_multiplicity
_atom_site_calc_flag
_atom_site_refinement_flags
Pb1 Pb 0.401025(17) 0.229308(6) 0.940448(9) 0.01976(5) Uani 1 1 d .
Pb2 Pb 0.580891(18) 1.009241(6) 0.191970(9) 0.02051(5) Uani 1 1 d .
N1 N 0.3017(4) 0.29397(12) 0.9501(2) 0.0191(8) Uani 1 1 d .
N2 N 0.2265(4) 0.22177(12) 0.8492(2) 0.0194(8) Uani 1 1 d .
N3 N 0.5012(4) 1.02249(12) 0.2947(2) 0.0178(8) Uani 1 1 d .
N4 N 0.4673(4) 1.07113(13) 0.1563(2) 0.0205(8) Uani 1 1 d .
C1 C 0.5470(5) 0.25795(16) 0.8751(3) 0.0246(11) Uani 1 1 d .
C2 C 0.5157(5) 0.28415(16) 0.8197(3) 0.0264(11) Uani 1 1 d .
H2 H 0.4247 0.2913 0.8046 0.038(5) Uiso 1 1 calc R
C3 C 0.6129(5) 0.30075(17) 0.7846(3) 0.0315(12) Uani 1 1 d .
H3 H 0.5883 0.3182 0.7454 0.038(5) Uiso 1 1 calc R
C4 C 0.7460(6) 0.29146(19) 0.8080(3) 0.0359(13) Uani 1 1 d .
H4 H 0.8132 0.3029 0.7850 0.038(5) Uiso 1 1 calc R
C5 C 0.7810(5) 0.2660(2) 0.8636(3) 0.0365(14) Uani 1 1 d .
H5 H 0.8723 0.2596 0.8794 0.038(5) Uiso 1 1 calc R
C6 C 0.6822(5) 0.24923(18) 0.8975(3) 0.0303(12) Uani 1 1 d .
H6 H 0.7073 0.2316 0.9365 0.038(5) Uiso 1 1 calc R
C7 C 0.3416(5) 0.31222(15) 1.0167(3) 0.0212(10) Uani 1 1 d .
C8 C 0.2757(5) 0.29921(16) 1.0709(3) 0.0237(11) Uani 1 1 d .
C9 C 0.3155(6) 0.31624(18) 1.1363(3) 0.0300(12) Uani 1 1 d .
H9 H 0.2715 0.3078 1.1733 0.030(4) Uiso 1 1 calc R
C10 C 0.4177(6) 0.34507(18) 1.1485(3) 0.0332(13) Uani 1 1 d .
H10 H 0.4416 0.3569 1.1932 0.030(4) Uiso 1 1 calc R
C11 C 0.4855(5) 0.35683(17) 1.0959(3) 0.0299(12) Uani 1 1 d .
H11 H 0.5572 0.3762 1.1052 0.030(4) Uiso 1 1 calc R
C12 C 0.4502(5) 0.34061(16) 1.0291(3) 0.0256(11) Uani 1 1 d .
C13 C 0.1643(5) 0.26659(18) 1.0575(3) 0.0296(12) Uani 1 1 d .
H13 H 0.1860 0.2475 1.0205 0.026(14) Uiso 1 1 calc R
C14 C 0.0293(6) 0.2868(2) 1.0305(3) 0.0432(15) Uani 1 1 d .
H14A H -0.0409 0.2654 1.0261 0.048(2) Uiso 1 1 calc R
H14B H 0.0319 0.2995 0.9853 0.048(2) Uiso 1 1 calc R
H14C H 0.0102 0.3085 1.0629 0.048(2) Uiso 1 1 calc R
C15 C 0.1550(7) 0.23953(19) 1.1207(3) 0.0397(14) Uani 1 1 d .
H15A H 0.1207 0.2564 1.1557 0.048(2) Uiso 1 1 calc R
H15B H 0.2438 0.2288 1.1398 0.048(2) Uiso 1 1 calc R
H15C H 0.0944 0.2160 1.1072 0.048(2) Uiso 1 1 calc R
C16 C 0.5314(5) 0.35253(17) 0.9738(3) 0.0279(11) Uani 1 1 d .
H16 H 0.4932 0.3375 0.9303 0.019(5) Uiso 1 1 calc R
C17 C 0.5266(6) 0.39965(18) 0.9586(3) 0.0350(13) Uani 1 1 d .
H17A H 0.4350 0.4078 0.9393 0.048(2) Uiso 1 1 calc R
H17B H 0.5860 0.4061 0.9253 0.048(2) Uiso 1 1 calc R
H17C H 0.5558 0.4151 1.0015 0.048(2) Uiso 1 1 calc R
C18 C 0.6778(6) 0.33883(19) 0.9942(3) 0.0373(14) Uani 1 1 d .
H18A H 0.7197 0.3551 1.0342 0.048(2) Uiso 1 1 calc R
H18B H 0.7257 0.3437 0.9554 0.048(2) Uiso 1 1 calc R
H18C H 0.6811 0.3090 1.0060 0.048(2) Uiso 1 1 calc R
C19 C 0.2147(5) 0.31282(15) 0.9026(3) 0.0204(10) Uani 1 1 d .
C20 C 0.1726(5) 0.35752(16) 0.9146(3) 0.0260(11) Uani 1 1 d .
H20A H 0.1534 0.3602 0.9618 0.048(2) Uiso 1 1 calc R
H20B H 0.0923 0.3644 0.8816 0.048(2) Uiso 1 1 calc R
H20C H 0.2449 0.3767 0.9082 0.048(2) Uiso 1 1 calc R
C21 C 0.1540(5) 0.29417(15) 0.8401(3) 0.0203(10) Uani 1 1 d .
H21 H 0.1063 0.3131 0.8077 0.030(4) Uiso 1 1 calc R
C22 C 0.1520(4) 0.25237(16) 0.8176(2) 0.0183(9) Uani 1 1 d .
C23 C 0.0486(5) 0.24188(17) 0.7549(3) 0.0253(11) Uani 1 1 d .
H23A H 0.0908 0.2256 0.7220 0.048(2) Uiso 1 1 calc R
H23B H 0.0118 0.2678 0.7330 0.048(2) Uiso 1 1 calc R
H23C H -0.0234 0.2254 0.7694 0.048(2) Uiso 1 1 calc R
C24 C 0.2053(5) 0.17932(15) 0.8258(2) 0.0194(10) Uani 1 1 d .
C25 C 0.2793(5) 0.16279(16) 0.7775(3) 0.0223(10) Uani 1 1 d .
C26 C 0.2619(5) 0.12116(16) 0.7573(3) 0.0259(11) Uani 1 1 d .
H26 H 0.3117 0.1100 0.7244 0.030(4) Uiso 1 1 calc R
C27 C 0.1722(5) 0.09557(17) 0.7847(3) 0.0268(11) Uani 1 1 d .
H27 H 0.1600 0.0672 0.7704 0.030(4) Uiso 1 1 calc R
C28 C 0.1014(5) 0.11206(16) 0.8330(3) 0.0273(11) Uani 1 1 d .
H28 H 0.0415 0.0945 0.8523 0.030(4) Uiso 1 1 calc R
C29 C 0.1152(5) 0.15351(16) 0.8540(3) 0.0224(10) Uani 1 1 d .
C30 C 0.3784(5) 0.18975(17) 0.7465(3) 0.0301(12) Uani 1 1 d .
H30 H 0.3788 0.2182 0.7679 0.019(5) Uiso 1 1 calc R
C31 C 0.3355(7) 0.1947(2) 0.6695(3) 0.0454(16) Uani 1 1 d .
H31A H 0.3923 0.2156 0.6519 0.048(2) Uiso 1 1 calc R
H31B H 0.2423 0.2039 0.6600 0.048(2) Uiso 1 1 calc R
H31C H 0.3443 0.1678 0.6466 0.048(2) Uiso 1 1 calc R
C32 C 0.5199(6) 0.1720(2) 0.7636(4) 0.0408(15) Uani 1 1 d .
H32A H 0.5255 0.1459 0.7380 0.048(2) Uiso 1 1 calc R
H32B H 0.5413 0.1664 0.8133 0.048(2) Uiso 1 1 calc R
H32C H 0.5837 0.1923 0.7505 0.048(2) Uiso 1 1 calc R
C33 C 0.0390(5) 0.16968(17) 0.9091(3) 0.0269(11) Uani 1 1 d .
H33 H 0.0445 0.2009 0.9095 0.019(5) Uiso 1 1 calc R
C34 C -0.1089(6) 0.1573(2) 0.8942(4) 0.0443(16) Uani 1 1 d .
H34A H -0.1170 0.1268 0.8962 0.048(2) Uiso 1 1 calc R
H34B H -0.1483 0.1672 0.8481 0.048(2) Uiso 1 1 calc R
H34C H -0.1561 0.1701 0.9288 0.048(2) Uiso 1 1 calc R
C35 C 0.1016(7) 0.1539(2) 0.9805(3) 0.0413(15) Uani 1 1 d .
H35A H 0.0969 0.1232 0.9815 0.048(2) Uiso 1 1 calc R
H35B H 0.0527 0.1655 1.0154 0.048(2) Uiso 1 1 calc R
H35C H 0.1951 0.1628 0.9906 0.048(2) Uiso 1 1 calc R
C36 C 0.7755(5) 1.04528(16) 0.2260(3) 0.0232(11) Uani 1 1 d .
C37 C 0.7817(5) 1.08162(17) 0.2647(3) 0.0263(11) Uani 1 1 d .
H37 H 0.7027 1.0920 0.2789 0.038(5) Uiso 1 1 calc R
C38 C 0.9006(6) 1.10331(19) 0.2833(3) 0.0339(13) Uani 1 1 d .
H38 H 0.9025 1.1283 0.3097 0.038(5) Uiso 1 1 calc R
C39 C 1.0168(5) 1.0883(2) 0.2633(3) 0.0376(14) Uani 1 1 d .
H39 H 1.0987 1.1028 0.2766 0.038(5) Uiso 1 1 calc R
C40 C 1.0136(6) 1.0529(2) 0.2244(3) 0.0394(15) Uani 1 1 d .
H40 H 1.0930 1.0428 0.2103 0.038(5) Uiso 1 1 calc R
C41 C 0.8929(5) 1.03136(18) 0.2054(3) 0.0321(13) Uani 1 1 d .
H41 H 0.8912 1.0068 0.1779 0.038(5) Uiso 1 1 calc R
C42 C 0.5077(5) 0.98592(15) 0.3382(2) 0.0198(10) Uani 1 1 d .
C43 C 0.6189(5) 0.97895(15) 0.3902(3) 0.0204(10) Uani 1 1 d .
C44 C 0.6241(5) 0.94137(16) 0.4270(3) 0.0268(11) Uani 1 1 d .
H44 H 0.6991 0.9359 0.4616 0.030(4) Uiso 1 1 calc R
C45 C 0.5237(5) 0.91214(16) 0.4146(3) 0.0282(12) Uani 1 1 d .
H45 H 0.5296 0.8868 0.4404 0.030(4) Uiso 1 1 calc R
C46 C 0.4148(5) 0.91970(16) 0.3648(3) 0.0278(12) Uani 1 1 d .
H46 H 0.3458 0.8993 0.3567 0.030(4) Uiso 1 1 calc R
C47 C 0.4027(5) 0.95631(16) 0.3259(3) 0.0237(11) Uani 1 1 d .
C48 C 0.7303(5) 1.01081(17) 0.4089(3) 0.0245(11) Uani 1 1 d .
H48 H 0.7046 1.0369 0.3817 0.019(5) Uiso 1 1 calc R
C49 C 0.7473(6) 1.0221(2) 0.4857(3) 0.0353(13) Uani 1 1 d .
H49A H 0.6613 1.0312 0.4971 0.048(2) Uiso 1 1 calc R
H49B H 0.8126 1.0448 0.4956 0.048(2) Uiso 1 1 calc R
H49C H 0.7788 0.9975 0.5135 0.048(2) Uiso 1 1 calc R
C50 C 0.8613(5) 0.99497(18) 0.3899(3) 0.0314(12) Uani 1 1 d .
H50A H 0.8884 0.9693 0.4159 0.048(2) Uiso 1 1 calc R
H50B H 0.9305 1.0164 0.4014 0.048(2) Uiso 1 1 calc R
H50C H 0.8492 0.9890 0.3403 0.048(2) Uiso 1 1 calc R
C51 C 0.2787(5) 0.96403(18) 0.2737(3) 0.0303(12) Uani 1 1 d .
H51 H 0.2849 0.9929 0.2547 0.019(5) Uiso 1 1 calc R
C52 C 0.2673(7) 0.9332(2) 0.2136(4) 0.0484(17) Uani 1 1 d .
H52A H 0.3476 0.9350 0.1920 0.048(2) Uiso 1 1 calc R
H52B H 0.1886 0.9401 0.1795 0.048(2) Uiso 1 1 calc R
H52C H 0.2582 0.9047 0.2308 0.048(2) Uiso 1 1 calc R
C53 C 0.1529(5) 0.96214(19) 0.3083(4) 0.0389(15) Uani 1 1 d .
H53A H 0.1468 0.9345 0.3293 0.048(2) Uiso 1 1 calc R
H53B H 0.0735 0.9669 0.2735 0.048(2) Uiso 1 1 calc R
H53C H 0.1583 0.9838 0.3441 0.048(2) Uiso 1 1 calc R
C54 C 0.4376(4) 1.05655(15) 0.3105(3) 0.0202(10) Uani 1 1 d .
C55 C 0.3930(5) 1.05886(17) 0.3804(3) 0.0268(11) Uani 1 1 d .
H55A H 0.3286 1.0364 0.3841 0.048(2) Uiso 1 1 calc R
H55B H 0.3509 1.0861 0.3854 0.048(2) Uiso 1 1 calc R
H55C H 0.4706 1.0556 0.4168 0.048(2) Uiso 1 1 calc R
C56 C 0.4025(5) 1.09082(15) 0.2659(3) 0.0217(10) Uani 1 1 d .
H56 H 0.3696 1.1144 0.2874 0.030(4) Uiso 1 1 calc R
C57 C 0.4075(5) 1.09620(15) 0.1954(3) 0.0225(10) Uani 1 1 d .
C58 C 0.3313(6) 1.13428(17) 0.1629(3) 0.0312(12) Uani 1 1 d .
H58A H 0.3903 1.1588 0.1680 0.048(2) Uiso 1 1 calc R
H58B H 0.2543 1.1396 0.1860 0.048(2) Uiso 1 1 calc R
H58C H 0.3002 1.1290 0.1137 0.048(2) Uiso 1 1 calc R
C59 C 0.4581(5) 1.07940(15) 0.0838(3) 0.0219(10) Uani 1 1 d .
C60 C 0.3623(5) 1.05698(16) 0.0368(3) 0.0259(11) Uani 1 1 d .
C61 C 0.3530(5) 1.06558(18) -0.0327(3) 0.0300(12) Uani 1 1 d .
H61 H 0.2893 1.0507 -0.0646 0.030(4) Uiso 1 1 calc R
C62 C 0.4331(5) 1.09499(17) -0.0576(3) 0.0283(12) Uani 1 1 d .
H62 H 0.4222 1.1011 -0.1056 0.030(4) Uiso 1 1 calc R
C63 C 0.5296(5) 1.11539(17) -0.0111(3) 0.0271(11) Uani 1 1 d .
H63 H 0.5870 1.1349 -0.0281 0.030(4) Uiso 1 1 calc R
C64 C 0.5448(5) 1.10821(16) 0.0592(3) 0.0243(11) Uani 1 1 d .
C65 C 0.2677(5) 1.02501(17) 0.0616(3) 0.0295(12) Uani 1 1 d .
H65 H 0.2976 1.0202 0.1121 0.019(5) Uiso 1 1 calc R
C66 C 0.2743(6) 0.98313(19) 0.0240(4) 0.0461(16) Uani 1 1 d .
H66A H 0.2207 0.9622 0.0437 0.048(2) Uiso 1 1 calc R
H66B H 0.3673 0.9737 0.0294 0.048(2) Uiso 1 1 calc R
H66C H 0.2392 0.9868 -0.0252 0.048(2) Uiso 1 1 calc R
C67 C 0.1254(6) 1.0406(2) 0.0514(4) 0.0405(15) Uani 1 1 d .
H67A H 0.0948 1.0462 0.0023 0.048(2) Uiso 1 1 calc R
H67B H 0.1209 1.0665 0.0779 0.048(2) Uiso 1 1 calc R
H67C H 0.0681 1.0193 0.0675 0.048(2) Uiso 1 1 calc R
C68 C 0.6545(5) 1.13113(17) 0.1074(3) 0.0287(12) Uani 1 1 d .
H68 H 0.6493 1.1223 0.1559 0.019(5) Uiso 1 1 calc R
C69 C 0.6390(7) 1.17904(19) 0.1032(4) 0.0437(15) Uani 1 1 d .
H69A H 0.6643 1.1891 0.0600 0.048(2) Uiso 1 1 calc R
H69B H 0.6970 1.1920 0.1424 0.048(2) Uiso 1 1 calc R
H69C H 0.5459 1.1866 0.1046 0.048(2) Uiso 1 1 calc R
C70 C 0.7926(6) 1.1190(2) 0.0919(3) 0.0400(15) Uani 1 1 d .
H70A H 0.8035 1.0885 0.0954 0.048(2) Uiso 1 1 calc R
H70B H 0.8617 1.1326 0.1253 0.048(2) Uiso 1 1 calc R
H70C H 0.8011 1.1281 0.0451 0.048(2) Uiso 1 1 calc R

loop_
_atom_site_aniso_label
_atom_site_aniso_U_11
_atom_site_aniso_U_22
_atom_site_aniso_U_33
_atom_site_aniso_U_23
_atom_site_aniso_U_13
_atom_site_aniso_U_12
Pb1 0.01913(9) 0.01853(9) 0.02083(9) -0.00011(7) 0.00086(7) 0.00331(7)
Pb2 0.02252(9) 0.01827(9) 0.02061(10) -0.00103(7) 0.00315(7) 0.00425(7)
N1 0.022(2) 0.017(2) 0.018(2) -0.0002(16) 0.0015(16) 0.0039(16)
N2 0.0160(19) 0.019(2) 0.024(2) 0.0017(16) 0.0060(16) -0.0005(15)
N3 0.0148(18) 0.020(2) 0.019(2) 0.0007(16) 0.0048(15) -0.0012(15)
N4 0.021(2) 0.019(2) 0.020(2) -0.0021(16) -0.0004(17) 0.0031(16)
C1 0.022(2) 0.024(3) 0.028(3) -0.007(2) 0.007(2) 0.001(2)
C2 0.021(2) 0.023(3) 0.035(3) -0.005(2) 0.004(2) 0.002(2)
C3 0.033(3) 0.027(3) 0.036(3) -0.002(2) 0.013(2) 0.001(2)
C4 0.032(3) 0.038(3) 0.041(3) -0.005(3) 0.014(3) -0.005(2)
C5 0.021(3) 0.043(4) 0.047(4) -0.005(3) 0.007(2) 0.004(2)
C6 0.024(3) 0.035(3) 0.033(3) 0.001(2) 0.007(2) 0.004(2)
C7 0.023(2) 0.018(2) 0.021(2) -0.0035(19) -0.001(2) 0.0084(19)
C8 0.027(3) 0.024(3) 0.020(3) -0.003(2) 0.003(2) 0.010(2)
C9 0.035(3) 0.033(3) 0.023(3) 0.001(2) 0.005(2) 0.011(2)
C10 0.041(3) 0.033(3) 0.023(3) -0.012(2) -0.006(2) 0.012(2)
C11 0.032(3) 0.027(3) 0.028(3) -0.006(2) -0.003(2) 0.002(2)
C12 0.026(3) 0.022(3) 0.027(3) -0.004(2) 0.000(2) 0.007(2)
C13 0.035(3) 0.034(3) 0.022(3) -0.004(2) 0.012(2) 0.002(2)
C14 0.027(3) 0.062(4) 0.043(4) 0.013(3) 0.012(3) -0.001(3)
C15 0.051(4) 0.032(3) 0.039(3) 0.004(3) 0.016(3) 0.006(3)
C16 0.026(3) 0.029(3) 0.027(3) -0.005(2) -0.001(2) -0.003(2)
C17 0.036(3) 0.029(3) 0.037(3) -0.005(2) -0.003(3) -0.003(2)
C18 0.031(3) 0.034(3) 0.045(4) -0.006(3) 0.000(3) 0.001(2)
C19 0.018(2) 0.019(2) 0.027(3) 0.002(2) 0.009(2) -0.0004(18)
C20 0.029(3) 0.019(3) 0.027(3) 0.001(2) -0.004(2) 0.006(2)
C21 0.017(2) 0.020(2) 0.023(3) 0.004(2) 0.0011(19) 0.0014(19)
C22 0.017(2) 0.025(3) 0.013(2) 0.0023(19) 0.0057(18) -0.0015(19)
C23 0.021(2) 0.031(3) 0.022(3) 0.000(2) -0.002(2) -0.001(2)
C24 0.018(2) 0.019(2) 0.019(2) -0.0018(19) -0.0019(19) -0.0016(18)
C25 0.022(2) 0.023(3) 0.021(3) -0.001(2) -0.001(2) 0.0009(19)
C26 0.023(3) 0.028(3) 0.025(3) -0.008(2) -0.001(2) 0.004(2)
C27 0.029(3) 0.022(3) 0.027(3) -0.003(2) -0.003(2) 0.002(2)
C28 0.028(3) 0.021(3) 0.032(3) 0.002(2) 0.002(2) -0.004(2)
C29 0.018(2) 0.023(3) 0.025(3) 0.002(2) 0.000(2) -0.0014(19)
C30 0.032(3) 0.027(3) 0.034(3) -0.005(2) 0.015(2) -0.003(2)
C31 0.042(4) 0.065(5) 0.032(3) 0.004(3) 0.012(3) -0.008(3)
C32 0.029(3) 0.045(4) 0.052(4) -0.007(3) 0.017(3) -0.001(3)
C33 0.025(3) 0.023(3) 0.035(3) -0.003(2) 0.012(2) -0.004(2)
C34 0.025(3) 0.041(4) 0.071(5) -0.003(3) 0.020(3) -0.002(3)
C35 0.052(4) 0.041(4) 0.035(3) 0.005(3) 0.016(3) -0.001(3)
C36 0.019(2) 0.027(3) 0.022(3) 0.007(2) 0.000(2) 0.001(2)
C37 0.024(3) 0.035(3) 0.019(3) 0.006(2) 0.002(2) 0.002(2)
C38 0.036(3) 0.033(3) 0.030(3) 0.004(2) -0.001(2) -0.007(2)
C39 0.021(3) 0.049(4) 0.040(3) 0.019(3) -0.004(2) -0.003(2)
C40 0.025(3) 0.044(4) 0.052(4) 0.022(3) 0.014(3) 0.008(3)
C41 0.023(3) 0.029(3) 0.046(3) 0.016(3) 0.011(2) 0.007(2)
C42 0.020(2) 0.021(2) 0.020(2) 0.0019(19) 0.0067(19) 0.0019(19)
C43 0.017(2) 0.021(2) 0.025(3) 0.001(2) 0.0071(19) 0.0004(18)
C44 0.023(2) 0.026(3) 0.030(3) 0.005(2) 0.001(2) 0.005(2)
C45 0.033(3) 0.020(3) 0.033(3) 0.005(2) 0.011(2) 0.001(2)
C46 0.025(3) 0.022(3) 0.037(3) 0.000(2) 0.008(2) -0.004(2)
C47 0.019(2) 0.021(3) 0.032(3) -0.001(2) 0.009(2) 0.0002(19)
C48 0.022(2) 0.028(3) 0.023(3) 0.003(2) 0.000(2) -0.004(2)
C49 0.035(3) 0.041(3) 0.029(3) -0.002(3) 0.003(2) -0.010(3)
C50 0.022(3) 0.035(3) 0.037(3) 0.008(3) 0.006(2) 0.000(2)
C51 0.025(3) 0.027(3) 0.037(3) 0.002(2) -0.001(2) -0.007(2)
C52 0.037(3) 0.053(4) 0.050(4) -0.006(3) -0.005(3) -0.012(3)
C53 0.020(3) 0.034(3) 0.061(4) 0.015(3) 0.001(3) 0.000(2)
C54 0.014(2) 0.021(2) 0.026(3) -0.004(2) 0.0052(19) -0.0033(18)
C55 0.030(3) 0.025(3) 0.028(3) 0.001(2) 0.012(2) 0.003(2)
C56 0.024(2) 0.018(2) 0.024(3) -0.002(2) 0.005(2) 0.0029(19)
C57 0.022(2) 0.020(2) 0.026(3) -0.002(2) 0.002(2) 0.0023(19)
C58 0.042(3) 0.026(3) 0.026(3) 0.002(2) 0.007(2) 0.015(2)
C59 0.025(2) 0.020(2) 0.021(3) 0.0006(19) 0.003(2) 0.0091(19)
C60 0.025(3) 0.024(3) 0.028(3) -0.002(2) 0.001(2) 0.008(2)
C61 0.026(3) 0.034(3) 0.026(3) -0.008(2) -0.005(2) 0.006(2)
C62 0.035(3) 0.034(3) 0.015(2) 0.000(2) 0.002(2) 0.009(2)
C63 0.031(3) 0.028(3) 0.023(3) 0.003(2) 0.006(2) 0.006(2)
C64 0.024(3) 0.022(3) 0.026(3) 0.001(2) 0.000(2) 0.005(2)
C65 0.024(3) 0.029(3) 0.030(3) -0.001(2) -0.011(2) -0.004(2)
C66 0.038(3) 0.029(3) 0.069(5) -0.009(3) 0.000(3) 0.003(3)
C67 0.036(3) 0.036(3) 0.053(4) -0.002(3) 0.016(3) -0.003(3)
C68 0.032(3) 0.033(3) 0.021(3) 0.004(2) 0.003(2) -0.005(2)
C69 0.049(4) 0.034(3) 0.043(4) 0.004(3) -0.008(3) -0.006(3)
C70 0.033(3) 0.049(4) 0.038(3) 0.015(3) 0.005(3) -0.007(3)

loop_
_atom_type_symbol
_atom_type_description
_atom_type_scat_dispersion_real
_atom_type_scat_dispersion_imag
_atom_type_scat_source
C C 0.0033 0.0016 'International Tables Vol C Tables 4.2.6.8 and 6.1.1.4'
H H 0.0000 0.0000 'International Tables Vol C Tables 4.2.6.8 and 6.1.1.4'
N N 0.0061 0.0033 'International Tables Vol C Tables 4.2.6.8 and 6.1.1.4'
Pb Pb -3.3944 10.1111 'International Tables Vol C Tables 4.2.6.8 and 6.1.1.4'

loop_
_geom_angle_atom_site_label_1
_geom_angle_atom_site_label_2
_geom_angle_atom_site_label_3
_geom_angle
C1 Pb1 N2 95.22(16)
C1 Pb1 N1 91.12(16)
N2 Pb1 N1 82.42(14)
C36 Pb2 N3 93.48(16)
C36 Pb2 N4 91.29(16)
N3 Pb2 N4 83.22(14)
C19 N1 C7 121.2(4)
C19 N1 Pb1 126.7(3)
C7 N1 Pb1 112.1(3)
C22 N2 C24 120.2(4)
C22 N2 Pb1 126.2(3)
C24 N2 Pb1 113.6(3)
C54 N3 C42 120.2(4)
C54 N3 Pb2 127.0(3)
C42 N3 Pb2 112.1(3)
C57 N4 C59 120.1(4)
C57 N4 Pb2 126.1(3)
C59 N4 Pb2 113.7(3)
C2 C1 C6 117.5(5)
C2 C1 Pb1 126.7(4)
C6 C1 Pb1 115.7(4)
C1 C2 C3 122.1(5)
C4 C3 C2 119.0(5)
C5 C4 C3 120.4(5)
C4 C5 C6 119.8(5)
C1 C6 C5 121.2(5)
C8 C7 C12 120.7(5)
C8 C7 N1 118.1(4)
C12 C7 N1 121.0(4)
C9 C8 C7 118.6(5)
C9 C8 C13 121.3(5)
C7 C8 C13 120.1(4)
C10 C9 C8 121.2(5)
C11 C10 C9 120.3(5)
C10 C11 C12 121.0(5)
C11 C12 C7 118.0(5)
C11 C12 C16 119.5(5)
C7 C12 C16 122.5(5)
C14 C13 C15 110.5(5)
C14 C13 C8 111.6(5)
C15 C13 C8 112.9(5)
C12 C16 C18 110.9(5)
C12 C16 C17 112.5(5)
C18 C16 C17 109.2(5)
N1 C19 C21 124.6(4)
N1 C19 C20 119.5(4)
C21 C19 C20 115.9(4)
C22 C21 C19 130.9(5)
N2 C22 C21 125.2(4)
N2 C22 C23 118.8(4)
C21 C22 C23 115.9(4)
C29 C24 C25 119.8(4)
C29 C24 N2 120.0(4)
C25 C24 N2 120.0(4)
C26 C25 C24 119.7(5)
C26 C25 C30 119.2(5)
C24 C25 C30 121.1(4)
C25 C26 C27 120.7(5)
C28 C27 C26 119.1(5)
C27 C28 C29 121.9(5)
C28 C29 C24 118.8(5)
C28 C29 C33 119.9(5)
C24 C29 C33 121.2(4)
C31 C30 C25 110.9(5)
C31 C30 C32 111.4(5)
C25 C30 C32 111.1(5)
C29 C33 C35 110.9(5)
C29 C33 C34 111.9(5)
C35 C33 C34 109.8(5)
C37 C36 C41 117.5(5)
C37 C36 Pb2 122.9(4)
C41 C36 Pb2 119.6(4)
C38 C37 C36 121.6(5)
C37 C38 C39 119.7(6)
C40 C39 C38 120.1(5)
C39 C40 C41 119.8(5)
C36 C41 C40 121.2(6)
C43 C42 C47 120.6(4)
C43 C42 N3 120.7(4)
C47 C42 N3 118.6(4)
C44 C43 C42 117.9(4)
C44 C43 C48 119.1(5)
C42 C43 C48 123.0(4)
C45 C44 C43 121.9(5)
C46 C45 C44 119.6(5)
C45 C46 C47 121.9(5)
C46 C47 C42 118.1(5)
C46 C47 C51 120.0(5)
C42 C47 C51 121.9(5)
C43 C48 C50 111.3(4)
C43 C48 C49 110.8(4)
C50 C48 C49 110.8(4)
C47 C51 C52 111.7(5)
C47 C51 C53 110.8(5)
C52 C51 C53 110.5(5)
N3 C54 C56 125.1(5)
N3 C54 C55 118.7(4)
C56 C54 C55 116.2(4)
C57 C56 C54 131.3(5)
N4 C57 C56 126.3(5)
N4 C57 C58 119.3(5)
C56 C57 C58 114.4(4)
C64 C59 C60 120.4(5)
C64 C59 N4 121.0(5)
C60 C59 N4 118.6(4)
C61 C60 C59 118.1(5)
C61 C60 C65 120.0(5)
C59 C60 C65 121.8(5)
C60 C61 C62 122.4(5)
C61 C62 C63 118.6(5)
C64 C63 C62 122.1(5)
C63 C64 C59 118.3(5)
C63 C64 C68 119.5(5)
C59 C64 C68 122.2(5)
C67 C65 C60 111.9(5)
C67 C65 C66 109.8(5)
C60 C65 C66 110.4(5)
C64 C68 C70 110.8(5)
C64 C68 C69 112.7(5)
C70 C68 C69 109.3(5)

loop_
_geom_bond_atom_site_label_1
_geom_bond_atom_site_label_2
_geom_bond_distance
Pb1 C1 2.300(5)
Pb1 N2 2.318(4)
Pb1 N1 2.319(4)
Pb2 C36 2.289(5)
Pb2 N3 2.329(4)
Pb2 N4 2.337(4)
N1 C19 1.320(6)
N1 C7 1.428(6)
N2 C22 1.325(6)
N2 C24 1.436(6)
N3 C54 1.327(6)
N3 C42 1.442(6)
N4 C57 1.322(6)
N4 C59 1.435(6)
C1 C2 1.368(8)
C1 C6 1.399(7)
C2 C3 1.396(8)
C3 C4 1.385(8)
C4 C5 1.362(9)
C5 C6 1.396(8)
C7 C8 1.407(7)
C7 C12 1.417(7)
C8 C9 1.393(7)
C8 C13 1.528(8)
C9 C10 1.378(8)
C10 C11 1.382(8)
C11 C12 1.401(7)
C12 C16 1.514(8)
C13 C14 1.529(8)
C13 C15 1.526(8)
C16 C18 1.538(8)
C16 C17 1.533(8)
C19 C21 1.412(7)
C19 C20 1.519(7)
C21 C22 1.405(7)
C22 C23 1.519(7)
C24 C29 1.409(7)
C24 C25 1.405(7)
C25 C26 1.390(7)
C25 C30 1.522(7)
C26 C27 1.395(8)
C27 C28 1.383(8)
C28 C29 1.387(7)
C29 C33 1.518(7)
C30 C31 1.512(8)
C30 C32 1.531(8)
C33 C35 1.527(8)
C33 C34 1.533(7)
C36 C37 1.383(8)
C36 C41 1.391(7)
C37 C38 1.388(8)
C38 C39 1.387(8)
C39 C40 1.362(9)
C40 C41 1.401(8)
C42 C43 1.411(7)
C42 C47 1.416(7)
C43 C44 1.397(7)
C43 C48 1.521(7)
C44 C45 1.374(8)
C45 C46 1.372(8)
C46 C47 1.390(7)
C47 C51 1.509(7)
C48 C50 1.523(7)
C48 C49 1.532(8)
C51 C52 1.526(9)
C51 C53 1.541(8)
C54 C56 1.409(7)
C54 C55 1.514(7)
C56 C57 1.405(7)
C57 C58 1.524(7)
C59 C64 1.411(7)
C59 C60 1.420(7)
C60 C61 1.380(8)
C60 C65 1.533(8)
C61 C62 1.382(8)
C62 C63 1.388(8)
C63 C64 1.383(7)
C64 C68 1.526(7)
C65 C67 1.509(8)
C65 C66 1.534(8)
C68 C70 1.531(8)
C68 C69 1.539(8)
